data_4517990
loop_
_publ_author_name
'Yadav, Ashok'
'Panda, Dillip K.'
'Zhang, Shiyu'
'Zhou, Wei'
'Saha, Sourav'

_publ_section_title
;
 Electrically Conductive 3D Metal-Organic Framework Featuring \p-Acidic
 Hexaazatriphenylene Hexacarbonitrile Ligands with Anion-\p Interaction
 and Efficient Charge-Transport Capabilities.
;
_journal_name_full 'ACS applied materials &amp; interfaces'
_journal_paper_doi 10.1021/acsami.0c12388
_journal_year 2020
_chemical_formula_sum 'C11 H3 Ag F3 N7 O5 S'
_chemical_formula_weight 510.13
_space_group_crystal_system tetragonal
_space_group_IT_number 122
_space_group_name_Hall 'I -4 2bw'
_space_group_name_H-M_alt 'I -4 2 d'
_atom_sites_solution_hydrogens geom
_audit_creation_method SHELXL-2016/6
_cell_angle_alpha 90
_cell_angle_beta 90
_cell_angle_gamma 90
_cell_formula_units_Z 16
_cell_length_a 13.0490(6)
_cell_length_b 13.0490(6)
_cell_length_c 39.4798(18)
_cell_measurement_reflns_used 9855
_cell_measurement_temperature 165(2)
_cell_measurement_theta_max 26.38
_cell_measurement_theta_min 3.02
_cell_volume 6722.5(5)
_computing_cell_refinement 'Bruker SAINT'
_computing_data_collection 'Bruker APEX2'
_computing_data_reduction 'Bruker SAINT'
_computing_molecular_graphics 'Bruker SHELXTL'
_computing_publication_material 'Bruker SHELXTL'
_computing_structure_refinement 'SHELXL-2016/6 (Sheldrick, 2016)'
_computing_structure_solution 'SHELXT 2014/5 (Sheldrick, 2014)'
_diffrn_ambient_temperature 165(2)
_diffrn_measured_fraction_theta_full 0.972
_diffrn_measured_fraction_theta_max 0.972
_diffrn_measurement_device_type 'Bruker APEX-II CCD'
_diffrn_measurement_method '\f and \w scans'
_diffrn_radiation_type MoK\a
_diffrn_radiation_wavelength 0.71073
_diffrn_reflns_av_R_equivalents 0.0487
_diffrn_reflns_av_unetI/netI 0.0225
_diffrn_reflns_Laue_measured_fraction_full 0.972
_diffrn_reflns_Laue_measured_fraction_max 0.972
_diffrn_reflns_limit_h_max 15
_diffrn_reflns_limit_h_min -15
_diffrn_reflns_limit_k_max 15
_diffrn_reflns_limit_k_min -15
_diffrn_reflns_limit_l_max 46
_diffrn_reflns_limit_l_min -46
_diffrn_reflns_number 40531
_diffrn_reflns_point_group_measured_fraction_full 0.977
_diffrn_reflns_point_group_measured_fraction_max 0.977
_diffrn_reflns_theta_full 25.025
_diffrn_reflns_theta_max 25.025
_diffrn_reflns_theta_min 6.900
_exptl_absorpt_coefficient_mu 1.398
_exptl_absorpt_correction_type none
_exptl_crystal_colour orange
_exptl_crystal_density_diffrn 2.016
_exptl_crystal_description prismatic
_exptl_crystal_F_000 3968
_exptl_crystal_size_max 0.160
_exptl_crystal_size_mid 0.080
_exptl_crystal_size_min 0.070
_refine_diff_density_max 0.792
_refine_diff_density_min -0.403
_refine_diff_density_rms 0.079
_refine_ls_abs_structure_details
;
 Flack x determined using 1187 quotients [(I+)-(I-)]/[(I+)+(I-)]
 (Parsons, Flack and Wagner, Acta Cryst. B69 (2013) 249-259).
;
_refine_ls_abs_structure_Flack -0.030(10)
_refine_ls_extinction_method none
_refine_ls_goodness_of_fit_ref 1.058
_refine_ls_hydrogen_treatment constr
_refine_ls_matrix_type full
_refine_ls_number_parameters 252
_refine_ls_number_reflns 2899
_refine_ls_number_restraints 34
_refine_ls_restrained_S_all 1.123
_refine_ls_R_factor_all 0.0330
_refine_ls_R_factor_gt 0.0303
_refine_ls_shift/su_max 0.001
_refine_ls_shift/su_mean 0.000
_refine_ls_structure_factor_coef Fsqd
_refine_ls_weighting_details 'w=1/[\s^2^(Fo^2^)+(0.0456P)^2^+17.9887P] where P=(Fo^2^+2Fc^2^)/3'
_refine_ls_weighting_scheme calc
_refine_ls_wR_factor_gt 0.0751
_refine_ls_wR_factor_ref 0.0768
_reflns_Friedel_coverage 0.808
_reflns_Friedel_fraction_full 0.983
_reflns_Friedel_fraction_max 0.983
_reflns_number_gt 2752
_reflns_number_total 2899
_reflns_threshold_expression 'I > 2\s(I)'
_cod_data_source_file am0c12388_si_002.cif
_cod_data_source_block MOF
_cod_original_cell_volume 6722.5(7)
_cod_database_code 4517990
_shelx_shelxl_version_number 2016/6
_shelx_space_group_comment
;
The symmetry employed for this shelxl refinement is uniquely defined
by the following loop, which should always be used as a source of
symmetry information in preference to the above space-group names.
They are only intended as comments.
;
_shelx_estimated_absorpt_t_min 0.807
_shelx_estimated_absorpt_t_max 0.908

loop_
_space_group_symop_operation_xyz
'x, y, z'
'-x, -y, z'
'y, -x, -z'
'-y, x, -z'
'-x+1/2, y, -z+3/4'
'x+1/2, -y, -z+3/4'
'-y+1/2, -x, z+3/4'
'y+1/2, x, z+3/4'
'x+1/2, y+1/2, z+1/2'
'-x+1/2, -y+1/2, z+1/2'
'y+1/2, -x+1/2, -z+1/2'
'-y+1/2, x+1/2, -z+1/2'
'-x+1, y+1/2, -z+5/4'
'x+1, -y+1/2, -z+5/4'
'-y+1, -x+1/2, z+5/4'
'y+1, x+1/2, z+5/4'

loop_
_atom_site_label
_atom_site_type_symbol
_atom_site_fract_x
_atom_site_fract_y
_atom_site_fract_z
_atom_site_U_iso_or_equiv
_atom_site_adp_type
_atom_site_occupancy
_atom_site_site_symmetry_order
_atom_site_calc_flag
_atom_site_refinement_flags_posn
_atom_site_refinement_flags_adp
_atom_site_refinement_flags_occupancy
_atom_site_disorder_assembly
_atom_site_disorder_group
Ag1 Ag 0.58027(4) 0.71495(4) 0.05407(2) 0.02529(17) Uani 1 1 d . . . . .
C1 C 0.3587(5) 0.5927(5) 0.03178(15) 0.0238(14) Uani 1 1 d . . . . .
C2 C 0.2501(4) 0.5689(5) 0.03170(15) 0.0186(13) Uani 1 1 d . . . . .
C3 C 0.2524(6) 0.5651(7) 0.09443(18) 0.0350(18) Uani 1 1 d . . . . .
C4 C 0.1976(5) 0.5551(5) 0.06249(15) 0.0229(14) Uani 1 1 d . . . . .
N6 N 0.1000(4) 0.5286(4) 0.06400(13) 0.0243(12) Uani 1 1 d . . . . .
C6 C 0.0541(5) 0.5168(5) 0.03397(15) 0.0193(13) Uani 1 1 d . . . . .
C7 C 0.1039(5) 0.5320(5) 0.00308(15) 0.0183(13) Uani 1 1 d . . . . .
C8 C 0.0519(5) 0.5181(5) -0.02907(15) 0.0184(13) Uani 1 1 d . . . . .
C9 C 0.0500(5) 0.5183(5) -0.08630(14) 0.0184(13) Uani 1 1 d . . . . .
C10 C 0.1027(5) 0.5399(5) -0.11786(16) 0.0211(13) Uani 1 1 d . . . . .
N1 N 0.4438(5) 0.6094(5) 0.03324(14) 0.0289(13) Uani 1 1 d . . . . .
S1 S 0.82330(15) 0.73761(15) 0.03220(5) 0.0349(4) Uani 1 1 d . . . . .
N2 N 0.3005(5) 0.5712(7) 0.11829(15) 0.0470(17) Uani 1 1 d . . . . .
N3 N 0.2036(4) 0.5584(4) 0.00227(12) 0.0180(10) Uani 1 1 d . . . . .
N4 N 0.1016(4) 0.5364(4) -0.05773(13) 0.0197(11) Uani 1 1 d . . . . .
N5 N 0.1419(5) 0.5568(5) -0.14303(14) 0.0320(14) Uani 1 1 d . . . . .
O1 O 0.9158(5) 0.6984(4) 0.01867(15) 0.0493(14) Uani 1 1 d . . . . .
O2 O 0.7475(4) 0.6595(4) 0.03968(15) 0.0397(13) Uani 1 1 d . . . . .
O3 O 0.7812(5) 0.8271(5) 0.01612(17) 0.0574(16) Uani 1 1 d . . . . .
F1A F 0.8979(6) 0.7020(6) 0.09207(15) 0.085(2) Uani 1 1 d . . . . .
F2A F 0.9239(6) 0.8552(6) 0.0737(2) 0.103(3) Uani 1 1 d . . . . .
F3A F 0.7753(5) 0.8142(5) 0.09118(14) 0.0719(17) Uani 1 1 d . . . . .
C1A C 0.8581(7) 0.7799(8) 0.0744(2) 0.052(2) Uani 1 1 d . . . . .
C1S C 0.3034(10) 0.7037(11) 0.1914(3) 0.029(3) Uiso 0.535(16) 1 d D U P A 1
H1S1 H 0.344826 0.699512 0.212089 0.044 Uiso 0.535(16) 1 calc R U P A 1
H1S2 H 0.268949 0.770385 0.190516 0.044 Uiso 0.535(16) 1 calc R U P A 1
H1S3 H 0.347857 0.696001 0.171583 0.044 Uiso 0.535(16) 1 calc R U P A 1
N1S N 0.2465(8) 0.6431(10) 0.1915(3) 0.029(3) Uiso 0.535(16) 1 d D U P A 1
O1S O 0.1336(19) 0.618(4) 0.1926(13) 0.241(19) Uiso 0.535(16) 1 d D U P A 1
O2S O 0.2955(12) 0.5432(9) 0.1925(4) 0.067(4) Uiso 0.535(16) 1 d D U P A 1
C1S' C 0.1736(12) 0.7373(12) 0.1786(4) 0.036(4) Uiso 0.465(16) 1 d D U P A 2
H1S4 H 0.151116 0.722389 0.155441 0.054 Uiso 0.465(16) 1 calc R U P A 2
H1S5 H 0.212934 0.801329 0.178784 0.054 Uiso 0.465(16) 1 calc R U P A 2
H1S6 H 0.113606 0.744448 0.193339 0.054 Uiso 0.465(16) 1 calc R U P A 2
N1S' N 0.2192(17) 0.6781(19) 0.1873(7) 0.095(9) Uiso 0.465(16) 1 d D U P A 2
O1S' O 0.3296(11) 0.6522(14) 0.1950(4) 0.067(5) Uiso 0.465(16) 1 d D U P A 2
O2S' O 0.1763(19) 0.5688(16) 0.1961(6) 0.101(7) Uiso 0.465(16) 1 d D U P A 2

loop_
_atom_site_aniso_label
_atom_site_aniso_U_11
_atom_site_aniso_U_22
_atom_site_aniso_U_33
_atom_site_aniso_U_23
_atom_site_aniso_U_13
_atom_site_aniso_U_12
Ag1 0.0298(3) 0.0259(3) 0.0201(2) 0.0050(2) -0.0028(2) -0.0010(2)
C1 0.029(4) 0.028(3) 0.015(3) -0.002(3) -0.002(3) 0.004(3)
C2 0.017(3) 0.019(3) 0.020(3) -0.002(3) -0.003(2) -0.002(2)
C3 0.030(4) 0.053(5) 0.023(3) -0.002(4) 0.004(3) -0.001(3)
C4 0.022(3) 0.027(3) 0.019(3) -0.006(2) -0.002(3) 0.000(2)
N6 0.024(3) 0.030(3) 0.018(3) -0.001(2) -0.001(2) 0.006(2)
C6 0.018(3) 0.025(3) 0.014(3) 0.000(2) -0.001(2) 0.003(3)
C7 0.019(3) 0.018(3) 0.017(3) 0.000(2) -0.001(2) 0.003(2)
C8 0.020(3) 0.019(3) 0.016(3) 0.000(2) -0.001(2) -0.001(2)
C9 0.019(3) 0.026(3) 0.010(3) 0.001(2) -0.004(2) 0.001(3)
C10 0.017(3) 0.029(3) 0.017(3) -0.004(3) 0.000(3) -0.004(3)
N1 0.027(3) 0.037(3) 0.023(3) -0.006(2) -0.004(2) -0.005(2)
S1 0.0316(9) 0.0319(10) 0.0411(10) 0.0014(8) 0.0014(8) 0.0019(8)
N2 0.036(3) 0.082(5) 0.024(3) -0.001(4) -0.013(3) -0.002(4)
N3 0.019(3) 0.018(3) 0.017(2) -0.001(2) 0.000(2) -0.001(2)
N4 0.024(3) 0.022(2) 0.014(2) 0.000(2) -0.002(2) -0.001(2)
N5 0.031(3) 0.047(4) 0.018(3) -0.001(3) 0.003(3) -0.009(3)
O1 0.044(3) 0.052(3) 0.052(3) 0.005(3) 0.017(3) 0.008(3)
O2 0.032(3) 0.030(3) 0.057(3) -0.005(2) -0.001(2) -0.003(2)
O3 0.052(4) 0.043(3) 0.078(4) 0.018(3) -0.002(4) 0.004(3)
F1A 0.103(5) 0.099(5) 0.053(3) -0.018(3) -0.031(3) 0.034(4)
F2A 0.072(4) 0.087(5) 0.149(7) -0.047(5) -0.020(5) -0.019(4)
F3A 0.073(4) 0.079(4) 0.063(3) -0.033(3) 0.008(3) 0.014(3)
C1A 0.042(5) 0.054(5) 0.060(6) -0.018(5) -0.007(4) -0.003(5)

loop_
_atom_type_symbol
_atom_type_description
_atom_type_scat_dispersion_real
_atom_type_scat_dispersion_imag
_atom_type_scat_source
C C 0.0033 0.0016 'International Tables Vol C Tables 4.2.6.8 and 6.1.1.4'
Ag Ag -0.8971 1.1015 'International Tables Vol C Tables 4.2.6.8 and 6.1.1.4'
N N 0.0061 0.0033 'International Tables Vol C Tables 4.2.6.8 and 6.1.1.4'
O O 0.0106 0.0060 'International Tables Vol C Tables 4.2.6.8 and 6.1.1.4'
H H 0.0000 0.0000 'International Tables Vol C Tables 4.2.6.8 and 6.1.1.4'
S S 0.1246 0.1234 'International Tables Vol C Tables 4.2.6.8 and 6.1.1.4'
F F 0.0171 0.0103 'International Tables Vol C Tables 4.2.6.8 and 6.1.1.4'

loop_
_geom_angle_atom_site_label_1
_geom_angle_atom_site_label_2
_geom_angle_atom_site_label_3
_geom_angle
_geom_angle_site_symmetry_1
_geom_angle_site_symmetry_3
_geom_angle_publ_flag
N5 Ag1 O2 102.3(2) 16_454 . ?
N5 Ag1 N1 88.5(2) 16_454 . ?
O2 Ag1 N1 115.3(2) . . ?
N5 Ag1 N4 108.42(19) 16_454 3_565 ?
O2 Ag1 N4 121.65(17) . 3_565 ?
N1 Ag1 N4 113.90(19) . 3_565 ?
N5 Ag1 N3 165.8(2) 16_454 3_565 ?
O2 Ag1 N3 91.25(18) . 3_565 ?
N1 Ag1 N3 81.56(19) . 3_565 ?
N4 Ag1 N3 67.04(17) 3_565 3_565 ?
N1 C1 C2 176.9(7) . . ?
N3 C2 C4 121.6(5) . . ?
N3 C2 C1 118.3(5) . . ?
C4 C2 C1 120.1(5) . . ?
N2 C3 C4 175.8(8) . . ?
N6 C4 C2 122.8(6) . . ?
N6 C4 C3 117.3(6) . . ?
C2 C4 C3 119.9(6) . . ?
C4 N6 C6 115.0(5) . . ?
N6 C6 C7 123.3(6) . . ?
N6 C6 C6 117.5(3) . 2_565 ?
C7 C6 C6 119.1(4) . 2_565 ?
N3 C7 C6 120.5(5) . . ?
N3 C7 C8 117.6(5) . . ?
C6 C7 C8 121.9(6) . . ?
N4 C8 C8 121.4(3) . 2_565 ?
N4 C8 C7 119.7(5) . . ?
C8 C8 C7 118.9(3) 2_565 . ?
N4 C9 C9 122.3(3) . 2_565 ?
N4 C9 C10 116.9(5) . . ?
C9 C9 C10 120.8(3) 2_565 . ?
N5 C10 C9 178.3(7) . . ?
C1 N1 Ag1 148.9(6) . . ?
O1 S1 O3 116.9(4) . . ?
O1 S1 O2 113.9(3) . . ?
O3 S1 O2 113.6(4) . . ?
O1 S1 C1A 104.1(4) . . ?
O3 S1 C1A 104.7(4) . . ?
O2 S1 C1A 101.4(4) . . ?
C2 N3 C7 116.8(5) . . ?
C2 N3 Ag1 125.5(4) . 4_655 ?
C7 N3 Ag1 117.7(4) . 4_655 ?
C8 N4 C9 116.3(5) . . ?
C8 N4 Ag1 117.8(4) . 4_655 ?
C9 N4 Ag1 125.5(4) . 4_655 ?
C10 N5 Ag1 175.6(6) . 8_454 ?
S1 O2 Ag1 117.6(3) . . ?
F2A C1A F1A 109.1(8) . . ?
F2A C1A F3A 106.8(8) . . ?
F1A C1A F3A 108.0(8) . . ?
F2A C1A S1 112.0(8) . . ?
F1A C1A S1 110.1(6) . . ?
F3A C1A S1 110.7(6) . . ?
N1S C1S H1S1 109.5 . . ?
N1S C1S H1S2 109.5 . . ?
H1S1 C1S H1S2 109.5 . . ?
N1S C1S H1S3 109.5 . . ?
H1S1 C1S H1S3 109.5 . . ?
H1S2 C1S H1S3 109.5 . . ?
C1S N1S O2S 110.7(12) . . ?
C1S N1S O1S 146(2) . . ?
O2S N1S O1S 103(2) . . ?
N1S' C1S' H1S4 109.5 . . ?
N1S' C1S' H1S5 109.5 . . ?
H1S4 C1S' H1S5 109.5 . . ?
N1S' C1S' H1S6 109.5 . . ?
H1S4 C1S' H1S6 109.5 . . ?
H1S5 C1S' H1S6 109.5 . . ?
C1S' N1S' O1S' 141(2) . . ?
C1S' N1S' O2S' 123(2) . . ?
O1S' N1S' O2S' 95.3(18) . . ?

loop_
_geom_bond_atom_site_label_1
_geom_bond_atom_site_label_2
_geom_bond_distance
_geom_bond_site_symmetry_2
_geom_bond_publ_flag
Ag1 N5 2.316(6) 16_454 ?
Ag1 O2 2.368(5) . ?
Ag1 N1 2.397(6) . ?
Ag1 N4 2.466(5) 3_565 ?
Ag1 N3 2.482(5) 3_565 ?
C1 N1 1.133(9) . ?
C1 C2 1.450(9) . ?
C2 N3 1.318(8) . ?
C2 C4 1.407(9) . ?
C3 N2 1.135(9) . ?
C3 C4 1.456(10) . ?
C4 N6 1.321(9) . ?
N6 C6 1.337(8) . ?
C6 C7 1.396(8) . ?
C6 C6 1.478(12) 2_565 ?
C7 N3 1.346(8) . ?
C7 C8 1.451(8) . ?
C8 N4 1.325(8) . ?
C8 C8 1.435(12) 2_565 ?
C9 N4 1.334(8) . ?
C9 C9 1.389(12) 2_565 ?
C9 C10 1.451(8) . ?
C10 N5 1.139(9) . ?
S1 O1 1.416(6) . ?
S1 O3 1.438(6) . ?
S1 O2 1.451(6) . ?
S1 C1A 1.814(9) . ?
F1A C1A 1.338(12) . ?
F2A C1A 1.304(12) . ?
F3A C1A 1.343(11) . ?
C1S N1S 1.085(15) . ?
C1S H1S1 0.9800 . ?
C1S H1S2 0.9800 . ?
C1S H1S3 0.9800 . ?
N1S O2S 1.452(16) . ?
N1S O1S 1.511(18) . ?
C1S' N1S' 1.03(2) . ?
C1S' H1S4 0.9800 . ?
C1S' H1S5 0.9800 . ?
C1S' H1S6 0.9800 . ?
N1S' O1S' 1.51(2) . ?
N1S' O2S' 1.57(2) . ?
